data_4104927
loop_
_publ_author_name
'Ramendra Pratap'
'Damon Parrish'
'Padmaja Gunda'
'D. Venkataraman'
'Mahesh K. Lakshman'

_publ_contact_author_address
;
Laboratory for the Structure of Matter
Naval Research Laboratory
Washington, DC 20375
;
_publ_contact_author_email damon.parrish@nrl.navy.mil
_publ_contact_author_fax 202-767-6874
_publ_contact_author_name 'Dr Damon A. Parrish'
_publ_contact_author_phone 202-404-2141
_publ_section_title
;
 Influence of Biaryl Phosphine Structure on C-N and C-C Bond Formation
;
_journal_name_full 'Journal of the American Chemical Society'
_journal_page_first 12240
_journal_page_last 12249
_journal_paper_doi 10.1021/ja902679b
_journal_volume 131
_journal_year 2009
_chemical_formula_moiety 'C26 H36 N P'
_chemical_formula_sum 'C26 H36 N P'
_chemical_formula_weight 393.53
_chemical_name_systematic
; 
 (2-dicyclohexylphosphino-4'-(N,N-dimethylamino)-1,1'-biphenyl) 
;
_space_group_IT_number 2
_symmetry_cell_setting triclinic
_symmetry_space_group_name_Hall '-P 1'
_symmetry_space_group_name_H-M 'P -1'
_atom_sites_solution_hydrogens geom
_atom_sites_solution_primary direct
_atom_sites_solution_secondary difmap
_audit_creation_date 2008-05-01
_audit_creation_method 'from SHELXTL CIF, local template and enCIFer'
_cell_angle_alpha 74.533(3)
_cell_angle_beta 78.947(4)
_cell_angle_gamma 62.497(3)
_cell_formula_units_Z 2
_cell_length_a 10.278(2)
_cell_length_b 10.311(2)
_cell_length_c 12.886(3)
_cell_measurement_temperature 293(2)
_cell_volume 1163.7(4)
_computing_cell_refinement 'Bruker APEX2 v2.1-0 (Bruker, 2006)'
_computing_data_collection 'Bruker APEX2 v2.1-0 (Bruker, 2006)'
_computing_data_reduction
;
Bruker SAINT v7.34A (Bruker, 2002), Bruker XPREP v6.12 (Bruker, 2001)
;
_computing_molecular_graphics 'Bruker SHELXTL v6.12 (Bruker, 2000b)'
_computing_publication_material 'Bruker SHELXTL v6.12 (Bruker, 2000b)'
_computing_structure_refinement 'Bruker SHELXTL v6.12 (Bruker, 2000b)'
_computing_structure_solution 'Bruker SHELXTL v6.12 (Bruker, 2000b)'
_diffrn_ambient_temperature 293(2)
_diffrn_measured_fraction_theta_full 0.985
_diffrn_measured_fraction_theta_max 0.985
_diffrn_measurement_device_type 'Bruker SMART APEX II CCD'
_diffrn_measurement_method '\w scans'
_diffrn_radiation_monochromator graphite
_diffrn_radiation_source 'fine focus sealed tube'
_diffrn_radiation_type MoK\a
_diffrn_radiation_wavelength 0.71073
_diffrn_reflns_av_R_equivalents 0.0188
_diffrn_reflns_av_sigmaI/netI 0.0237
_diffrn_reflns_limit_h_max 12
_diffrn_reflns_limit_h_min -12
_diffrn_reflns_limit_k_max 12
_diffrn_reflns_limit_k_min -12
_diffrn_reflns_limit_l_max 15
_diffrn_reflns_limit_l_min -16
_diffrn_reflns_number 10799
_diffrn_reflns_theta_full 26.45
_diffrn_reflns_theta_max 26.45
_diffrn_reflns_theta_min 1.64
_exptl_absorpt_coefficient_mu 0.129
_exptl_absorpt_correction_T_max 1.000
_exptl_absorpt_correction_T_min 0.826
_exptl_absorpt_correction_type multi-scan
_exptl_absorpt_process_details 'SADABS v2.10 (Bruker, 2000c)'
_exptl_crystal_colour colorless
_exptl_crystal_density_diffrn 1.123
_exptl_crystal_description plate
_exptl_crystal_F_000 428
_exptl_crystal_size_max 0.35
_exptl_crystal_size_mid 0.28
_exptl_crystal_size_min 0.06
_refine_diff_density_max 0.241
_refine_diff_density_min -0.212
_refine_diff_density_rms 0.035
_refine_ls_extinction_method none
_refine_ls_goodness_of_fit_ref 1.051
_refine_ls_hydrogen_treatment constr
_refine_ls_matrix_type full
_refine_ls_number_parameters 255
_refine_ls_number_reflns 4725
_refine_ls_number_restraints 0
_refine_ls_restrained_S_all 1.051
_refine_ls_R_factor_all 0.0496
_refine_ls_R_factor_gt 0.0412
_refine_ls_shift/su_max 0.042
_refine_ls_shift/su_mean 0.001
_refine_ls_structure_factor_coef Fsqd
_refine_ls_weighting_details 'calc w=1/[\s^2^(Fo^2^)+(0.0555P)^2^+0.2473P] where P=(Fo^2^+2Fc^2^)/3'
_refine_ls_weighting_scheme calc
_refine_ls_wR_factor_gt 0.1095
_refine_ls_wR_factor_ref 0.1153
_reflns_number_gt 4005
_reflns_number_total 4725
_reflns_threshold_expression I>2\s(I)
_cod_data_source_file ja902679b_si_003.cif
_cod_data_source_block lak03
_cod_original_cell_volume 1163.7(5)
_cod_database_code 4104927

loop_
_symmetry_equiv_pos_as_xyz
'x, y, z'
'-x, -y, -z'

loop_
_atom_site_label
_atom_site_type_symbol
_atom_site_fract_x
_atom_site_fract_y
_atom_site_fract_z
_atom_site_U_iso_or_equiv
_atom_site_adp_type
_atom_site_occupancy
_atom_site_symmetry_multiplicity
_atom_site_calc_flag
_atom_site_refinement_flags
P1 P 0.02050(4) 0.76332(4) 0.13797(3) 0.03791(12) Uani 1 1 d .
N1 N 0.1708(3) 0.7327(3) -0.37641(13) 0.0947(6) Uani 1 1 d .
C1 C 0.23094(16) 0.49332(16) 0.07593(12) 0.0423(3) Uani 1 1 d .
C2 C 0.15657(15) 0.56451(16) 0.16314(11) 0.0399(3) Uani 1 1 d .
C3 C 0.19124(18) 0.48063(18) 0.26749(12) 0.0513(4) Uani 1 1 d .
H3 H 0.1425 0.5256 0.3262 0.062 Uiso 1 1 calc R
C4 C 0.2950(2) 0.3339(2) 0.28626(14) 0.0630(5) Uani 1 1 d .
H4 H 0.3155 0.2813 0.3566 0.076 Uiso 1 1 calc R
C5 C 0.3679(2) 0.2659(2) 0.20075(16) 0.0679(5) Uani 1 1 d .
H5 H 0.4386 0.1671 0.2126 0.082 Uiso 1 1 calc R
C6 C 0.3355(2) 0.34472(19) 0.09740(15) 0.0603(5) Uani 1 1 d .
H6 H 0.3850 0.2975 0.0399 0.072 Uiso 1 1 calc R
C7 C 0.20918(17) 0.56606(16) -0.04032(12) 0.0424(3) Uani 1 1 d .
C8 C 0.07478(18) 0.62960(17) -0.08388(12) 0.0454(3) Uani 1 1 d .
H8 H -0.0090 0.6365 -0.0382 0.054 Uiso 1 1 calc R
C9 C 0.0623(2) 0.68308(19) -0.19387(13) 0.0533(4) Uani 1 1 d .
H9 H -0.0295 0.7239 -0.2205 0.064 Uiso 1 1 calc R
C10 C 0.1840(2) 0.6771(2) -0.26548(13) 0.0582(4) Uani 1 1 d .
C11 C 0.3181(2) 0.6163(2) -0.22197(14) 0.0645(5) Uani 1 1 d .
H11 H 0.4015 0.6124 -0.2672 0.077 Uiso 1 1 calc R
C12 C 0.32990(19) 0.5614(2) -0.11234(14) 0.0562(4) Uani 1 1 d .
H12 H 0.4218 0.5199 -0.0858 0.067 Uiso 1 1 calc R
C13 C 0.13403(16) 0.85830(17) 0.14478(12) 0.0430(3) Uani 1 1 d .
H13 H 0.0660 0.9639 0.1418 0.052 Uiso 1 1 calc R
C14 C 0.24107(17) 0.85291(18) 0.04402(12) 0.0480(4) Uani 1 1 d .
H14A H 0.3105 0.7499 0.0430 0.058 Uiso 1 1 calc R
H14B H 0.1869 0.8923 -0.0199 0.058 Uiso 1 1 calc R
C15 C 0.3246(2) 0.9429(2) 0.04121(14) 0.0580(4) Uani 1 1 d .
H15A H 0.3941 0.9342 -0.0222 0.070 Uiso 1 1 calc R
H15B H 0.2560 1.0475 0.0358 0.070 Uiso 1 1 calc R
C16 C 0.4063(2) 0.8892(2) 0.14110(15) 0.0625(5) Uani 1 1 d .
H16A H 0.4556 0.9508 0.1385 0.075 Uiso 1 1 calc R
H16B H 0.4805 0.7871 0.1437 0.075 Uiso 1 1 calc R
C17 C 0.3006(3) 0.8968(3) 0.24160(16) 0.0779(6) Uani 1 1 d .
H17A H 0.2319 1.0001 0.2421 0.093 Uiso 1 1 calc R
H17B H 0.3552 0.8577 0.3052 0.093 Uiso 1 1 calc R
C18 C 0.2154(2) 0.8070(3) 0.24570(13) 0.0673(5) Uani 1 1 d .
H18A H 0.2833 0.7020 0.2529 0.081 Uiso 1 1 calc R
H18B H 0.1452 0.8181 0.3087 0.081 Uiso 1 1 calc R
C19 C -0.09563(15) 0.77796(16) 0.26769(11) 0.0400(3) Uani 1 1 d .
H19 H -0.0316 0.7339 0.3272 0.048 Uiso 1 1 calc R
C20 C -0.19765(18) 0.94139(18) 0.27250(13) 0.0500(4) Uani 1 1 d .
H20A H -0.1389 0.9942 0.2686 0.060 Uiso 1 1 calc R
H20B H -0.2563 0.9878 0.2107 0.060 Uiso 1 1 calc R
C21 C -0.29924(18) 0.9551(2) 0.37583(14) 0.0557(4) Uani 1 1 d .
H21A H -0.2411 0.9201 0.4371 0.067 Uiso 1 1 calc R
H21B H -0.3666 1.0594 0.3738 0.067 Uiso 1 1 calc R
C22 C -0.38637(19) 0.8664(2) 0.39080(15) 0.0611(5) Uani 1 1 d .
H22A H -0.4557 0.9112 0.3357 0.073 Uiso 1 1 calc R
H22B H -0.4421 0.8704 0.4607 0.073 Uiso 1 1 calc R
C23 C -0.2883(2) 0.7053(2) 0.38395(17) 0.0687(5) Uani 1 1 d .
H23A H -0.3489 0.6547 0.3871 0.082 Uiso 1 1 calc R
H23B H -0.2292 0.6563 0.4455 0.082 Uiso 1 1 calc R
C24 C -0.18737(19) 0.69209(19) 0.28026(15) 0.0544(4) Uani 1 1 d .
H24A H -0.2462 0.7308 0.2189 0.065 Uiso 1 1 calc R
H24B H -0.1222 0.5876 0.2808 0.065 Uiso 1 1 calc R
C25 C 0.0336(3) 0.7836(4) -0.42016(18) 0.1153(10) Uani 1 1 d .
H25A H -0.0417 0.8609 -0.3855 0.173 Uiso 1 1 calc R
H25B H 0.0082 0.7017 -0.4080 0.173 Uiso 1 1 calc R
H25C H 0.0423 0.8222 -0.4964 0.173 Uiso 1 1 calc R
C26 C 0.3013(3) 0.6986(3) -0.44974(17) 0.1035(9) Uani 1 1 d .
H26A H 0.3605 0.7400 -0.4345 0.155 Uiso 1 1 calc R
H26B H 0.2739 0.7409 -0.5227 0.155 Uiso 1 1 calc R
H26C H 0.3565 0.5922 -0.4410 0.155 Uiso 1 1 calc R

loop_
_atom_site_aniso_label
_atom_site_aniso_U_11
_atom_site_aniso_U_22
_atom_site_aniso_U_33
_atom_site_aniso_U_23
_atom_site_aniso_U_13
_atom_site_aniso_U_12
P1 0.0345(2) 0.0427(2) 0.03224(19) -0.00911(14) -0.00023(14) -0.01332(15)
N1 0.1153(16) 0.1401(18) 0.0361(8) -0.0067(10) -0.0001(9) -0.0700(15)
C1 0.0382(7) 0.0453(8) 0.0396(8) -0.0106(6) -0.0007(6) -0.0150(6)
C2 0.0354(7) 0.0429(7) 0.0364(7) -0.0066(6) -0.0017(6) -0.0142(6)
C3 0.0494(9) 0.0552(9) 0.0364(8) -0.0056(7) -0.0028(7) -0.0142(7)
C4 0.0637(11) 0.0575(10) 0.0474(9) 0.0054(8) -0.0143(8) -0.0142(9)
C5 0.0633(11) 0.0470(9) 0.0653(12) -0.0056(8) -0.0120(9) -0.0010(8)
C6 0.0578(10) 0.0505(9) 0.0545(10) -0.0173(8) -0.0025(8) -0.0057(8)
C7 0.0457(8) 0.0441(8) 0.0363(7) -0.0136(6) 0.0012(6) -0.0174(6)
C8 0.0485(8) 0.0496(8) 0.0388(8) -0.0126(6) 0.0018(6) -0.0221(7)
C9 0.0613(10) 0.0581(9) 0.0420(8) -0.0105(7) -0.0094(7) -0.0251(8)
C10 0.0813(13) 0.0668(11) 0.0352(8) -0.0116(7) 0.0013(8) -0.0409(10)
C11 0.0704(12) 0.0877(13) 0.0451(9) -0.0214(9) 0.0162(8) -0.0462(11)
C12 0.0493(9) 0.0741(11) 0.0475(9) -0.0198(8) 0.0048(7) -0.0280(9)
C13 0.0401(8) 0.0498(8) 0.0387(8) -0.0115(6) 0.0048(6) -0.0208(7)
C14 0.0474(9) 0.0559(9) 0.0361(8) -0.0043(7) 0.0038(6) -0.0241(7)
C15 0.0549(10) 0.0593(10) 0.0559(10) -0.0041(8) 0.0091(8) -0.0306(8)
C16 0.0557(10) 0.0794(12) 0.0649(11) -0.0142(9) 0.0057(9) -0.0440(10)
C17 0.0840(14) 0.1316(19) 0.0546(11) -0.0258(12) 0.0062(10) -0.0780(15)
C18 0.0754(12) 0.1157(16) 0.0365(8) -0.0088(9) 0.0008(8) -0.0684(12)
C19 0.0345(7) 0.0484(8) 0.0366(7) -0.0128(6) 0.0030(6) -0.0175(6)
C20 0.0457(8) 0.0517(9) 0.0528(9) -0.0207(7) 0.0114(7) -0.0219(7)
C21 0.0467(9) 0.0657(11) 0.0529(10) -0.0263(8) 0.0091(7) -0.0202(8)
C22 0.0451(9) 0.0762(12) 0.0564(10) -0.0186(9) 0.0146(8) -0.0261(9)
C23 0.0605(11) 0.0703(12) 0.0730(13) -0.0133(10) 0.0201(9) -0.0367(10)
C24 0.0499(9) 0.0558(9) 0.0630(10) -0.0200(8) 0.0108(8) -0.0290(8)
C25 0.130(2) 0.146(3) 0.0453(12) 0.0070(14) -0.0251(14) -0.047(2)
C26 0.152(3) 0.150(2) 0.0417(11) -0.0189(13) 0.0190(13) -0.104(2)

loop_
_atom_type_symbol
_atom_type_description
_atom_type_scat_dispersion_real
_atom_type_scat_dispersion_imag
_atom_type_scat_source
C C 0.0033 0.0016 'International Tables Vol C Tables 4.2.6.8 and 6.1.1.4'
H H 0.0000 0.0000 'International Tables Vol C Tables 4.2.6.8 and 6.1.1.4'
N N 0.0061 0.0033 'International Tables Vol C Tables 4.2.6.8 and 6.1.1.4'
P P 0.1023 0.0942 'International Tables Vol C Tables 4.2.6.8 and 6.1.1.4'

loop_
_geom_angle_atom_site_label_1
_geom_angle_atom_site_label_2
_geom_angle_atom_site_label_3
_geom_angle
C2 P1 C19 102.35(7)
C2 P1 C13 101.47(7)
C19 P1 C13 102.75(7)
C10 N1 C25 120.2(2)
C10 N1 C26 119.5(2)
C25 N1 C26 117.74(19)
C6 C1 C2 118.76(14)
C6 C1 C7 116.41(14)
C2 C1 C7 124.82(13)
C3 C2 C1 117.63(13)
C3 C2 P1 122.23(12)
C1 C2 P1 120.13(11)
C4 C3 C2 122.33(16)
C4 C3 H3 118.8
C2 C3 H3 118.8
C5 C4 C3 119.62(15)
C5 C4 H4 120.2
C3 C4 H4 120.2
C4 C5 C6 119.49(16)
C4 C5 H5 120.3
C6 C5 H5 120.3
C5 C6 C1 122.16(16)
C5 C6 H6 118.9
C1 C6 H6 118.9
C8 C7 C12 116.58(14)
C8 C7 C1 123.51(14)
C12 C7 C1 119.71(14)
C9 C8 C7 121.53(15)
C9 C8 H8 119.2
C7 C8 H8 119.2
C8 C9 C10 121.47(16)
C8 C9 H9 119.3
C10 C9 H9 119.3
C11 C10 C9 117.17(15)
C11 C10 N1 121.46(18)
C9 C10 N1 121.36(19)
C12 C11 C10 120.95(17)
C12 C11 H11 119.5
C10 C11 H11 119.5
C11 C12 C7 122.28(17)
C11 C12 H12 118.9
C7 C12 H12 118.9
C18 C13 C14 110.12(13)
C18 C13 P1 117.28(11)
C14 C13 P1 109.95(10)
C18 C13 H13 106.3
C14 C13 H13 106.3
P1 C13 H13 106.3
C15 C14 C13 111.43(13)
C15 C14 H14A 109.3
C13 C14 H14A 109.3
C15 C14 H14B 109.3
C13 C14 H14B 109.3
H14A C14 H14B 108.0
C16 C15 C14 111.26(14)
C16 C15 H15A 109.4
C14 C15 H15A 109.4
C16 C15 H15B 109.4
C14 C15 H15B 109.4
H15A C15 H15B 108.0
C15 C16 C17 110.36(15)
C15 C16 H16A 109.6
C17 C16 H16A 109.6
C15 C16 H16B 109.6
C17 C16 H16B 109.6
H16A C16 H16B 108.1
C16 C17 C18 111.12(17)
C16 C17 H17A 109.4
C18 C17 H17A 109.4
C16 C17 H17B 109.4
C18 C17 H17B 109.4
H17A C17 H17B 108.0
C13 C18 C17 111.65(15)
C13 C18 H18A 109.3
C17 C18 H18A 109.3
C13 C18 H18B 109.3
C17 C18 H18B 109.3
H18A C18 H18B 108.0
C24 C19 C20 109.58(13)
C24 C19 P1 109.73(10)
C20 C19 P1 110.86(10)
C24 C19 H19 108.9
C20 C19 H19 108.9
P1 C19 H19 108.9
C21 C20 C19 111.57(13)
C21 C20 H20A 109.3
C19 C20 H20A 109.3
C21 C20 H20B 109.3
C19 C20 H20B 109.3
H20A C20 H20B 108.0
C22 C21 C20 112.03(14)
C22 C21 H21A 109.2
C20 C21 H21A 109.2
C22 C21 H21B 109.2
C20 C21 H21B 109.2
H21A C21 H21B 107.9
C21 C22 C23 111.92(15)
C21 C22 H22A 109.2
C23 C22 H22A 109.2
C21 C22 H22B 109.2
C23 C22 H22B 109.2
H22A C22 H22B 107.9
C22 C23 C24 111.69(15)
C22 C23 H23A 109.3
C24 C23 H23A 109.3
C22 C23 H23B 109.3
C24 C23 H23B 109.3
H23A C23 H23B 107.9
C23 C24 C19 111.60(14)
C23 C24 H24A 109.3
C19 C24 H24A 109.3
C23 C24 H24B 109.3
C19 C24 H24B 109.3
H24A C24 H24B 108.0
N1 C25 H25A 109.5
N1 C25 H25B 109.5
H25A C25 H25B 109.5
N1 C25 H25C 109.5
H25A C25 H25C 109.5
H25B C25 H25C 109.5
N1 C26 H26A 109.5
N1 C26 H26B 109.5
H26A C26 H26B 109.5
N1 C26 H26C 109.5
H26A C26 H26C 109.5
H26B C26 H26C 109.5

loop_
_geom_bond_atom_site_label_1
_geom_bond_atom_site_label_2
_geom_bond_distance
P1 C2 1.8534(15)
P1 C19 1.8560(15)
P1 C13 1.8625(16)
N1 C10 1.399(2)
N1 C25 1.430(3)
N1 C26 1.439(3)
C1 C6 1.395(2)
C1 C2 1.407(2)
C1 C7 1.494(2)
C2 C3 1.401(2)
C3 C4 1.378(2)
C3 H3 0.9300
C4 C5 1.370(3)
C4 H4 0.9300
C5 C6 1.374(3)
C5 H5 0.9300
C6 H6 0.9300
C7 C8 1.385(2)
C7 C12 1.389(2)
C8 C9 1.385(2)
C8 H8 0.9300
C9 C10 1.391(3)
C9 H9 0.9300
C10 C11 1.386(3)
C11 C12 1.381(2)
C11 H11 0.9300
C12 H12 0.9300
C13 C18 1.521(2)
C13 C14 1.528(2)
C13 H13 0.9800
C14 C15 1.519(2)
C14 H14A 0.9700
C14 H14B 0.9700
C15 C16 1.508(3)
C15 H15A 0.9700
C15 H15B 0.9700
C16 C17 1.517(3)
C16 H16A 0.9700
C16 H16B 0.9700
C17 C18 1.526(3)
C17 H17A 0.9700
C17 H17B 0.9700
C18 H18A 0.9700
C18 H18B 0.9700
C19 C24 1.528(2)
C19 C20 1.530(2)
C19 H19 0.9800
C20 C21 1.521(2)
C20 H20A 0.9700
C20 H20B 0.9700
C21 C22 1.507(3)
C21 H21A 0.9700
C21 H21B 0.9700
C22 C23 1.511(3)
C22 H22A 0.9700
C22 H22B 0.9700
C23 C24 1.522(2)
C23 H23A 0.9700
C23 H23B 0.9700
C24 H24A 0.9700
C24 H24B 0.9700
C25 H25A 0.9600
C25 H25B 0.9600
C25 H25C 0.9600
C26 H26A 0.9600
C26 H26B 0.9600
C26 H26C 0.9600

loop_
_geom_torsion_atom_site_label_1
_geom_torsion_atom_site_label_2
_geom_torsion_atom_site_label_3
_geom_torsion_atom_site_label_4
_geom_torsion
C6 C1 C2 C3 -0.6(2)
C7 C1 C2 C3 -179.21(14)
C6 C1 C2 P1 178.34(13)
C7 C1 C2 P1 -0.2(2)
C19 P1 C2 C3 -23.83(15)
C13 P1 C2 C3 82.13(14)
C19 P1 C2 C1 157.24(12)
C13 P1 C2 C1 -96.81(13)
C1 C2 C3 C4 0.6(2)
P1 C2 C3 C4 -178.34(14)
C2 C3 C4 C5 0.0(3)
C3 C4 C5 C6 -0.5(3)
C4 C5 C6 C1 0.5(3)
C2 C1 C6 C5 0.1(3)
C7 C1 C6 C5 178.81(17)
C6 C1 C7 C8 122.64(17)
C2 C1 C7 C8 -58.8(2)
C6 C1 C7 C12 -52.1(2)
C2 C1 C7 C12 126.49(17)
C12 C7 C8 C9 1.2(2)
C1 C7 C8 C9 -173.73(14)
C7 C8 C9 C10 -0.8(2)
C8 C9 C10 C11 -0.5(3)
C8 C9 C10 N1 -179.28(18)
C25 N1 C10 C11 174.9(2)
C26 N1 C10 C11 13.4(3)
C25 N1 C10 C9 -6.4(3)
C26 N1 C10 C9 -167.9(2)
C9 C10 C11 C12 1.4(3)
N1 C10 C11 C12 -179.85(19)
C10 C11 C12 C7 -1.0(3)
C8 C7 C12 C11 -0.3(3)
C1 C7 C12 C11 174.81(16)
C2 P1 C13 C18 -53.99(14)
C19 P1 C13 C18 51.65(15)
C2 P1 C13 C14 72.80(11)
C19 P1 C13 C14 178.44(10)
C18 C13 C14 C15 -55.10(19)
P1 C13 C14 C15 174.19(11)
C13 C14 C15 C16 56.94(19)
C14 C15 C16 C17 -57.1(2)
C15 C16 C17 C18 56.5(2)
C14 C13 C18 C17 54.7(2)
P1 C13 C18 C17 -178.57(14)
C16 C17 C18 C13 -56.0(3)
C2 P1 C19 C24 -69.92(12)
C13 P1 C19 C24 -174.89(11)
C2 P1 C19 C20 168.89(11)
C13 P1 C19 C20 63.93(12)
C24 C19 C20 C21 55.79(18)
P1 C19 C20 C21 177.06(11)
C19 C20 C21 C22 -55.02(19)
C20 C21 C22 C23 53.4(2)
C21 C22 C23 C24 -53.6(2)
C22 C23 C24 C19 55.5(2)
C20 C19 C24 C23 -56.16(19)
P1 C19 C24 C23 -178.11(12)

loop_
_cod_related_entry_id
_cod_related_entry_database
_cod_related_entry_code
1 ChemSpider 30660210
